data_2233038
loop_
_publ_author_name
'Agarwal, Alka'
'Singh, Manavendra K.'
'Awasthi, Satish K.'

_publ_section_title
;
 1-Prop-2-ynyl-1<i>H</i>-benzimidazol-2-amine
;
_journal_coeditor_code ZJ2027
_journal_issue 12
_journal_name_full 'Acta Crystallographica Section E'
_journal_page_first o3213
_journal_page_last o3214
_journal_paper_doi 10.1107/S1600536811042772
_journal_volume 67
_journal_year 2011
_chemical_formula_iupac 'C10 H9 N3'
_chemical_formula_moiety 'C10 H9 N3'
_chemical_formula_sum 'C10 H9 N3'
_chemical_formula_weight 171.20
_chemical_name_systematic
;
1-Prop-2-ynyl-1<i>H</i>-benzimidazol-2-amine
;
_space_group_IT_number 15
_symmetry_cell_setting monoclinic
_symmetry_space_group_name_Hall '-C 2yc'
_symmetry_space_group_name_H-M 'C 1 2/c 1'
_atom_sites_solution_hydrogens geom
_atom_sites_solution_primary direct
_atom_sites_solution_secondary difmap
_audit_creation_method SHELXL-97
_cell_angle_alpha 90.00
_cell_angle_beta 95.755(11)
_cell_angle_gamma 90.00
_cell_formula_units_Z 8
_cell_length_a 15.385(2)
_cell_length_b 12.1433(12)
_cell_length_c 9.4653(10)
_cell_measurement_reflns_used 2285
_cell_measurement_temperature 293(2)
_cell_measurement_theta_max 29.1769
_cell_measurement_theta_min 3.3043
_cell_volume 1759.4(3)
_computing_cell_refinement 'CrysAlis PRO (Oxford Diffraction, 2009)'
_computing_data_collection 'CrysAlis PRO (Oxford Diffraction, 2009)'
_computing_data_reduction 'CrysAlis PRO (Oxford Diffraction, 2009)'
_computing_molecular_graphics 'Mercury (Macrae <i>et al.</i>, 2006)'
_computing_publication_material 'publCIF (Westrip, 2010)'
_computing_structure_refinement 'SHELXL97 (Sheldrick, 2008)'
_computing_structure_solution 'SHELXS97 (Sheldrick, 2008)'
_diffrn_ambient_temperature 293(2)
_diffrn_measured_fraction_theta_full 0.99
_diffrn_measured_fraction_theta_max 0.99
_diffrn_measurement_device_type 'Oxford Diffraction Xcalibur Sapphire3'
_diffrn_measurement_method \w
_diffrn_radiation_monochromator graphite
_diffrn_radiation_source 'fine-focus sealed tube'
_diffrn_radiation_type MoK\a
_diffrn_radiation_wavelength 0.71073
_diffrn_reflns_av_R_equivalents 0.0196
_diffrn_reflns_av_sigmaI/netI 0.0206
_diffrn_reflns_limit_h_max 23
_diffrn_reflns_limit_h_min -19
_diffrn_reflns_limit_k_max 18
_diffrn_reflns_limit_k_min -18
_diffrn_reflns_limit_l_max 14
_diffrn_reflns_limit_l_min -13
_diffrn_reflns_number 9853
_diffrn_reflns_theta_full 32.47
_diffrn_reflns_theta_max 32.47
_diffrn_reflns_theta_min 2.95
_diffrn_standards_decay_% 0
_diffrn_standards_interval_count 0
_diffrn_standards_interval_time 0
_diffrn_standards_number 0
_exptl_absorpt_coefficient_mu 0.082
_exptl_absorpt_correction_T_max 1.00000
_exptl_absorpt_correction_T_min 0.67733
_exptl_absorpt_correction_type multi-scan
_exptl_absorpt_process_details '(CrysAlis PRO; Oxford Diffraction, 2009)'
_exptl_crystal_colour 'clear White'
_exptl_crystal_density_diffrn 1.293
_exptl_crystal_density_method 'not measured'
_exptl_crystal_description Block
_exptl_crystal_F_000 720.0
_exptl_crystal_size_max .39
_exptl_crystal_size_mid .36
_exptl_crystal_size_min .20
_refine_diff_density_max 0.250
_refine_diff_density_min -0.184
_refine_ls_extinction_method none
_refine_ls_goodness_of_fit_ref 1.078
_refine_ls_hydrogen_treatment mixed
_refine_ls_matrix_type full
_refine_ls_number_parameters 126
_refine_ls_number_reflns 3178
_refine_ls_number_restraints 0
_refine_ls_restrained_S_all 1.078
_refine_ls_R_factor_all 0.0629
_refine_ls_R_factor_gt 0.0536
_refine_ls_shift/su_max 0.006
_refine_ls_shift/su_mean 0.001
_refine_ls_structure_factor_coef Fsqd
_refine_ls_weighting_details 'calc w=1/[\s^2^(Fo^2^)+(0.0598P)^2^+0.6780P] where P=(Fo^2^+2Fc^2^)/3'
_refine_ls_weighting_scheme calc
_refine_ls_wR_factor_gt 0.1314
_refine_ls_wR_factor_ref 0.1372
_reflns_number_gt 2505
_reflns_number_total 3178
_reflns_threshold_expression I>2sigma(I)
_cod_data_source_file zj2027.cif
_cod_data_source_block I
_cod_original_cell_volume 1759.5(3)
_cod_original_sg_symbol_H-M 'C 2/c'
_cod_original_formula_sum 'C10 H9 N3 '
_cod_database_code 2233038
_cod_database_fobs_code 2233038

loop_
_symmetry_equiv_pos_as_xyz
'x, y, z'
'-x, y, -z+1/2'
'x+1/2, y+1/2, z'
'-x+1/2, y+1/2, -z+1/2'
'-x, -y, -z'
'x, -y, z-1/2'
'-x+1/2, -y+1/2, -z'
'x+1/2, -y+1/2, z-1/2'

loop_
_atom_site_type_symbol
_atom_site_label
_atom_site_fract_x
_atom_site_fract_y
_atom_site_fract_z
_atom_site_U_iso_or_equiv
_atom_site_adp_type
_atom_site_calc_flag
_atom_site_refinement_flags
_atom_site_occupancy
_atom_site_symmetry_multiplicity
H H2N3 0.4017(11) -0.0261(14) 0.750(2) 0.056(5) Uiso d . 1 1
H H1N3 0.4441(14) -0.0599(17) 0.892(2) 0.082(6) Uiso d . 1 1
N N2 0.35287(7) 0.16350(8) 0.82062(9) 0.0344(2) Uani d . 1 1
N N1 0.40855(7) 0.10067(8) 1.03481(10) 0.0370(2) Uani d . 1 1
C C5 0.38413(7) 0.21017(9) 1.04715(11) 0.0327(2) Uani d . 1 1
C C7 0.38975(8) 0.07726(9) 0.89807(11) 0.0347(2) Uani d . 1 1
N N3 0.40152(10) -0.02285(9) 0.84084(12) 0.0507(3) Uani d . 1 1
C C6 0.34953(7) 0.25096(9) 0.91465(11) 0.0332(2) Uani d . 1 1
C C4 0.39113(9) 0.27854(11) 1.16533(13) 0.0416(3) Uani d . 1 1
H H4 0.4128 0.2525 1.2544 0.050 Uiso calc R 1 1
C C9 0.38623(9) 0.24521(11) 0.60031(12) 0.0446(3) Uani d . 1 1
C C3 0.36468(10) 0.38702(11) 1.14576(15) 0.0495(3) Uani d . 1 1
H H3 0.3700 0.4350 1.2227 0.059 Uiso calc R 1 1
C C8 0.32884(9) 0.16969(11) 0.66794(12) 0.0448(3) Uani d . 1 1
H H8A 0.2689 0.1947 0.6500 0.054 Uiso calc R 1 1
H H8B 0.3326 0.0969 0.6268 0.054 Uiso calc R 1 1
C C1 0.32143(9) 0.35828(10) 0.89445(15) 0.0439(3) Uani d . 1 1
H H1 0.2979 0.3839 0.8062 0.053 Uiso calc R 1 1
C C2 0.33019(10) 0.42580(10) 1.01311(17) 0.0508(3) Uani d . 1 1
H H2 0.3126 0.4989 1.0040 0.061 Uiso calc R 1 1
C C10 0.43272(11) 0.30823(14) 0.55223(17) 0.0580(4) Uani d . 1 1
H H10 0.4697 0.3583 0.5140 0.070 Uiso calc R 1 1

loop_
_atom_site_aniso_label
_atom_site_aniso_U_11
_atom_site_aniso_U_22
_atom_site_aniso_U_33
_atom_site_aniso_U_12
_atom_site_aniso_U_13
_atom_site_aniso_U_23
N2 0.0425(5) 0.0342(5) 0.0259(4) 0.0015(4) 0.0010(3) 0.0029(3)
N1 0.0490(6) 0.0362(5) 0.0257(4) 0.0108(4) 0.0030(4) 0.0004(3)
C5 0.0345(5) 0.0338(5) 0.0301(5) 0.0030(4) 0.0054(4) 0.0003(4)
C7 0.0417(6) 0.0349(5) 0.0277(5) 0.0055(4) 0.0048(4) 0.0016(4)
N3 0.0769(9) 0.0425(6) 0.0319(5) 0.0186(6) 0.0013(5) -0.0051(4)
C6 0.0347(5) 0.0322(5) 0.0331(5) -0.0005(4) 0.0051(4) 0.0026(4)
C4 0.0477(7) 0.0439(6) 0.0336(5) 0.0033(5) 0.0055(5) -0.0059(5)
C9 0.0586(8) 0.0469(7) 0.0289(5) 0.0108(6) 0.0069(5) 0.0047(5)
C3 0.0562(8) 0.0403(6) 0.0534(8) 0.0005(5) 0.0118(6) -0.0139(6)
C8 0.0554(8) 0.0482(7) 0.0289(5) -0.0018(6) -0.0051(5) 0.0047(5)
C1 0.0481(7) 0.0341(5) 0.0491(7) 0.0021(5) 0.0029(5) 0.0077(5)
C2 0.0554(8) 0.0308(5) 0.0669(9) 0.0035(5) 0.0099(7) -0.0020(6)
C10 0.0669(10) 0.0587(8) 0.0513(8) 0.0076(7) 0.0205(7) 0.0105(7)

loop_
_atom_type_symbol
_atom_type_description
_atom_type_scat_dispersion_real
_atom_type_scat_dispersion_imag
_atom_type_scat_source
C C 0.0033 0.0016 'International Tables Vol C Tables 4.2.6.8 and 6.1.1.4'
H H 0.0000 0.0000 'International Tables Vol C Tables 4.2.6.8 and 6.1.1.4'
N N 0.0061 0.0033 'International Tables Vol C Tables 4.2.6.8 and 6.1.1.4'

loop_
_geom_angle_atom_site_label_1
_geom_angle_atom_site_label_2
_geom_angle_atom_site_label_3
_geom_angle
C7 N2 C6 106.36(9)
C7 N2 C8 128.39(10)
C6 N2 C8 125.00(10)
C7 N1 C5 104.62(9)
C4 C5 N1 129.79(11)
C4 C5 C6 120.06(10)
N1 C5 C6 110.13(9)
N1 C7 N3 123.96(11)
N1 C7 N2 113.34(10)
N3 C7 N2 122.63(10)
C7 N3 H2N3 117.1(11)
C7 N3 H1N3 110.8(13)
H2N3 N3 H1N3 116.2(17)
C1 C6 N2 131.60(11)
C1 C6 C5 122.87(11)
N2 C6 C5 105.52(9)
C3 C4 C5 117.57(12)
C3 C4 H4 121.2
C5 C4 H4 121.2
C10 C9 C8 176.81(15)
C4 C3 C2 121.42(12)
C4 C3 H3 119.3
C2 C3 H3 119.3
N2 C8 C9 111.21(11)
N2 C8 H8A 109.4
C9 C8 H8A 109.4
N2 C8 H8B 109.4
C9 C8 H8B 109.4
H8A C8 H8B 108.0
C6 C1 C2 116.27(12)
C6 C1 H1 121.9
C2 C1 H1 121.9
C1 C2 C3 121.79(12)
C1 C2 H2 119.1
C3 C2 H2 119.1
C9 C10 H10 180.0

loop_
_geom_bond_atom_site_label_1
_geom_bond_atom_site_label_2
_geom_bond_distance
N2 C7 1.3684(14)
N2 C6 1.3899(14)
N2 C8 1.4573(14)
N1 C7 1.3284(14)
N1 C5 1.3898(14)
C5 C4 1.3885(16)
C5 C6 1.4028(15)
C7 N3 1.3505(15)
N3 H2N3 0.860(18)
N3 H1N3 0.90(2)
C6 C1 1.3803(16)
C4 C3 1.3856(19)
C4 H4 0.9300
C9 C10 1.170(2)
C9 C8 1.4641(19)
C3 C2 1.395(2)
C3 H3 0.9300
C8 H8A 0.9700
C8 H8B 0.9700
C1 C2 1.386(2)
C1 H1 0.9300
C2 H2 0.9300
C10 H10 0.9300

loop_
_geom_hbond_atom_site_label_D
_geom_hbond_atom_site_label_H
_geom_hbond_atom_site_label_A
_geom_hbond_site_symmetry_A
_geom_hbond_distance_DH
_geom_hbond_distance_HA
_geom_hbond_distance_DA
_geom_hbond_angle_DHA
_geom_hbond_publ_flag
N3 H1N3 N1 5_657 0.90(2) 2.36(2) 3.1823(18) 153.5(18) yes
N3 H2N3 N1 6_555 0.860(18) 2.241(19) 3.0591(15) 159.(15) yes

loop_
_geom_torsion_atom_site_label_1
_geom_torsion_atom_site_label_2
_geom_torsion_atom_site_label_3
_geom_torsion_atom_site_label_4
_geom_torsion
C7 N1 C5 C4 -178.09(12)
C7 N1 C5 C6 0.59(13)
C5 N1 C7 N3 -178.29(13)
C5 N1 C7 N2 -1.34(14)
C6 N2 C7 N1 1.56(14)
C8 N2 C7 N1 176.05(11)
C6 N2 C7 N3 178.56(12)
C8 N2 C7 N3 -7.0(2)
C7 N2 C6 C1 177.81(13)
C8 N2 C6 C1 3.1(2)
C7 N2 C6 C5 -1.07(12)
C8 N2 C6 C5 -175.79(11)
C4 C5 C6 C1 0.14(18)
N1 C5 C6 C1 -178.69(11)
C4 C5 C6 N2 179.14(10)
N1 C5 C6 N2 0.31(12)
N1 C5 C4 C3 177.22(12)
C6 C5 C4 C3 -1.35(18)
C5 C4 C3 C2 1.6(2)
C7 N2 C8 C9 -110.26(14)
C6 N2 C8 C9 63.27(15)
C10 C9 C8 N2 -27(3)
N2 C6 C1 C2 -177.87(12)
C5 C6 C1 C2 0.85(18)
C6 C1 C2 C3 -0.6(2)
C4 C3 C2 C1 -0.6(2)

loop_
_cod_related_entry_id
_cod_related_entry_database
_cod_related_entry_code
1 ChemSpider 24183325
